data_4024452
loop_
_publ_author_name
'Oleg N. Chupakhin'
'Irina A. Utepova'
'Mikhail V. Varaksin'
'Evgeny V. Tretyakov'
'Galina V. Romanenko'
'Dmitry V. Stass'
'Victor I. Ovcharenko'

_publ_section_title
;
SNH Approach in the Synthesis of Nitronyl Nitroxides
;
_journal_name_full 'Journal of Organic Chemistry'
_journal_page_first 2870
_journal_page_last 2872
_journal_paper_doi 10.1021/jo900085s
_journal_volume 74
_journal_year 2009
_chemical_formula_sum 'C22 H22 N5 O3'
_chemical_formula_weight 404.45
_chemical_name_systematic
; 
 4,4,5,5-Tetramethyl-2-(4-oxido-3,6-diphenyl
 -1,2,4-triazin-5-yl)-4,5-dihydro-1H-imidazole 
 3-Oxide 1-Oxyl 
;
_space_group_IT_number 19
_symmetry_cell_setting orthorhombic
_symmetry_space_group_name_Hall 'P 2ac 2ab'
_symmetry_space_group_name_H-M 'P 21 21 21'
_atom_sites_solution_hydrogens geom
_atom_sites_solution_primary direct
_atom_sites_solution_secondary difmap
_audit_creation_method SHELXL-97
_cell_angle_alpha 90.00
_cell_angle_beta 90.00
_cell_angle_gamma 90.00
_cell_formula_units_Z 4
_cell_length_a 10.323(4)
_cell_length_b 11.378(5)
_cell_length_c 17.494(7)
_cell_measurement_reflns_used 1311
_cell_measurement_temperature 295(2)
_cell_measurement_theta_max 18.59
_cell_measurement_theta_min 2.66
_cell_volume 2054.9(15)
_computing_cell_refinement 'Bruker SMART'
_computing_data_collection 'Bruker SMART'
_computing_data_reduction 'Bruker SAINT'
_computing_molecular_graphics 'Bruker SHELXTL'
_computing_publication_material 'Bruker SHELXTL'
_computing_structure_refinement 'SHELXL-97 (Sheldrick, 1997)'
_computing_structure_solution 'SHELXS-97 (Sheldrick, 1990)'
_diffrn_ambient_temperature 295(2)
_diffrn_measured_fraction_theta_full 0.999
_diffrn_measured_fraction_theta_max 0.999
_diffrn_measurement_device_type 'CCD area detector'
_diffrn_measurement_method 'phi and omega scans'
_diffrn_radiation_monochromator graphite
_diffrn_radiation_source 'fine-focus sealed tube'
_diffrn_radiation_type MoK\a
_diffrn_radiation_wavelength 0.71073
_diffrn_reflns_av_R_equivalents 0.1798
_diffrn_reflns_av_sigmaI/netI 0.1688
_diffrn_reflns_limit_h_max 12
_diffrn_reflns_limit_h_min -12
_diffrn_reflns_limit_k_max 14
_diffrn_reflns_limit_k_min -14
_diffrn_reflns_limit_l_max 21
_diffrn_reflns_limit_l_min -21
_diffrn_reflns_number 20634
_diffrn_reflns_theta_full 26.42
_diffrn_reflns_theta_max 26.42
_diffrn_reflns_theta_min 2.14
_exptl_absorpt_coefficient_mu 0.090
_exptl_absorpt_correction_type none
_exptl_crystal_colour red
_exptl_crystal_density_diffrn 1.307
_exptl_crystal_density_method 'not measured'
_exptl_crystal_description needle
_exptl_crystal_F_000 852
_refine_diff_density_max 0.161
_refine_diff_density_min -0.276
_refine_diff_density_rms 0.039
_refine_ls_abs_structure_details 'Flack H D (1983), Acta Cryst. A39, 876-881'
_refine_ls_abs_structure_Flack -3(3)
_refine_ls_extinction_coef 0.0027(6)
_refine_ls_extinction_expression Fc^*^=kFc[1+0.001xFc^2^\l^3^/sin(2\q)]^-1/4^
_refine_ls_extinction_method SHELXL
_refine_ls_goodness_of_fit_ref 0.850
_refine_ls_hydrogen_treatment mixed
_refine_ls_matrix_type full
_refine_ls_number_parameters 273
_refine_ls_number_reflns 4220
_refine_ls_number_restraints 0
_refine_ls_restrained_S_all 0.850
_refine_ls_R_factor_all 0.1693
_refine_ls_R_factor_gt 0.0655
_refine_ls_shift/su_max 0.000
_refine_ls_shift/su_mean 0.000
_refine_ls_structure_factor_coef Fsqd
_refine_ls_weighting_details 'calc w=1/[\s^2^(Fo^2^)+(0.0394P)^2^+0.0000P] where P=(Fo^2^+2Fc^2^)/3'
_refine_ls_weighting_scheme calc
_refine_ls_wR_factor_gt 0.1192
_refine_ls_wR_factor_ref 0.1432
_reflns_number_gt 1781
_reflns_number_total 4220
_reflns_threshold_expression >2sigma(I)
_cod_data_source_file jo900085s_si_006.cif
_cod_data_source_block 12
_cod_depositor_comments
;
The following automatic conversions were performed:
'_symmetry_cell_setting' value 'Orthorhombic' changed to 'orthorhombic'
according to '/home/saulius/struct/CIF-dictionaries/cif_core.dic'
dictionary named 'cif_core.dic' version 2.4.1 from 2010-06-29.

Automatic conversion script
Id: cif_fix_enum 1527 2010-12-29 10:47:43Z saulius 
;
_cod_original_sg_symbol_H-M P2(1)2(1)2(1)
_cod_database_code 4024452

loop_
_symmetry_equiv_pos_as_xyz
'x, y, z'
'-x+1/2, -y, z+1/2'
'-x, y+1/2, -z+1/2'
'x+1/2, -y+1/2, -z'

loop_
_atom_site_label
_atom_site_type_symbol
_atom_site_fract_x
_atom_site_fract_y
_atom_site_fract_z
_atom_site_U_iso_or_equiv
_atom_site_adp_type
_atom_site_occupancy
_atom_site_symmetry_multiplicity
_atom_site_calc_flag
_atom_site_refinement_flags
_atom_site_disorder_assembly
_atom_site_disorder_group
N1 N 0.3459(3) 0.0624(3) 0.0062(3) 0.0632(12) Uani 1 1 d . . .
O1 O 0.2299(3) 0.0917(3) -0.0101(3) 0.1134(17) Uani 1 1 d . . .
C1 C 0.3831(4) -0.0575(4) 0.0329(3) 0.0535(13) Uani 1 1 d . . .
C2 C 0.3438(5) -0.0598(5) 0.1179(3) 0.102(2) Uani 1 1 d . . .
H2A H 0.2510 -0.0606 0.1219 0.152 Uiso 1 1 calc R . .
H2B H 0.3772 0.0087 0.1430 0.152 Uiso 1 1 calc R . .
H2C H 0.3785 -0.1291 0.1416 0.152 Uiso 1 1 calc R . .
C3 C 0.3087(4) -0.1487(4) -0.0101(4) 0.096(2) Uani 1 1 d . . .
H3A H 0.3340 -0.1473 -0.0629 0.144 Uiso 1 1 calc R . .
H3B H 0.2177 -0.1325 -0.0061 0.144 Uiso 1 1 calc R . .
H3C H 0.3266 -0.2248 0.0110 0.144 Uiso 1 1 calc R . .
C4 C 0.5297(4) -0.0558(3) 0.0202(3) 0.0437(11) Uani 1 1 d . . .
C5 C 0.5713(4) -0.1048(4) -0.0566(3) 0.0797(17) Uani 1 1 d . . .
H5A H 0.6639 -0.1013 -0.0608 0.120 Uiso 1 1 calc R . .
H5B H 0.5329 -0.0592 -0.0969 0.120 Uiso 1 1 calc R . .
H5C H 0.5433 -0.1850 -0.0609 0.120 Uiso 1 1 calc R . .
C6 C 0.6125(4) -0.1079(4) 0.0817(3) 0.0684(14) Uani 1 1 d . . .
H6A H 0.5853 -0.0782 0.1305 0.103 Uiso 1 1 calc R . .
H6B H 0.7014 -0.0869 0.0730 0.103 Uiso 1 1 calc R . .
H6C H 0.6039 -0.1919 0.0811 0.103 Uiso 1 1 calc R . .
N2 N 0.5548(3) 0.0748(3) 0.0159(2) 0.0500(10) Uani 1 1 d . . .
O2 O 0.6672(3) 0.1184(3) 0.0205(2) 0.0897(13) Uani 1 1 d . . .
C7 C 0.4464(4) 0.1344(3) 0.0045(2) 0.0412(10) Uani 1 1 d . . .
C8 C 0.4436(4) 0.2629(3) -0.0034(3) 0.0425(11) Uani 1 1 d . . .
N3 N 0.4223(3) 0.3210(3) 0.0629(2) 0.0453(10) Uani 1 1 d . . .
O3 O 0.4028(3) 0.2665(3) 0.1249(2) 0.0768(11) Uani 1 1 d . . .
C9 C 0.4302(4) 0.4417(4) 0.0616(3) 0.0436(12) Uani 1 1 d . . .
C10 C 0.4121(4) 0.5072(4) 0.1338(3) 0.0448(12) Uani 1 1 d . . .
C11 C 0.3049(4) 0.4917(4) 0.1799(3) 0.0652(15) Uani 1 1 d . . .
H11A H 0.2431 0.4353 0.1677 0.078 Uiso 1 1 calc R . .
C12 C 0.2898(5) 0.5610(5) 0.2446(3) 0.0777(17) Uani 1 1 d . . .
H12A H 0.2159 0.5525 0.2745 0.093 Uiso 1 1 calc R . .
C13 C 0.3816(6) 0.6410(5) 0.2651(3) 0.0727(15) Uani 1 1 d . . .
H13A H 0.3716 0.6860 0.3091 0.087 Uiso 1 1 calc R . .
C14 C 0.4888(6) 0.6542(5) 0.2199(3) 0.0761(17) Uani 1 1 d . . .
H14A H 0.5515 0.7090 0.2334 0.091 Uiso 1 1 calc R . .
C15 C 0.5055(5) 0.5882(4) 0.1550(3) 0.0627(14) Uani 1 1 d . . .
H15A H 0.5795 0.5978 0.1254 0.075 Uiso 1 1 calc R . .
N4 N 0.4542(3) 0.5000(3) -0.0012(3) 0.0481(9) Uani 1 1 d . . .
N5 N 0.4700(3) 0.4443(3) -0.0687(2) 0.0468(10) Uani 1 1 d . . .
C18 C 0.4640(4) 0.3284(4) -0.0695(3) 0.0408(11) Uani 1 1 d . . .
C19 C 0.4832(5) 0.2674(4) -0.1430(3) 0.0490(13) Uani 1 1 d . . .
C20 C 0.5847(5) 0.2985(4) -0.1896(3) 0.0682(15) Uani 1 1 d . . .
H20A H 0.6414 0.3570 -0.1736 0.082 Uiso 1 1 calc R . .
C21 C 0.6048(7) 0.2450(6) -0.2596(3) 0.093(2) Uani 1 1 d . . .
H21A H 0.6751 0.2661 -0.2899 0.111 Uiso 1 1 calc R . .
C22 C 0.5197(9) 0.1606(7) -0.2834(4) 0.105(3) Uani 1 1 d . . .
H22A H 0.5303 0.1254 -0.3310 0.126 Uiso 1 1 calc R . .
C23 C 0.4186(8) 0.1277(6) -0.2372(4) 0.108(3) Uani 1 1 d . . .
H23A H 0.3623 0.0686 -0.2527 0.129 Uiso 1 1 calc R . .
C24 C 0.4012(5) 0.1821(5) -0.1685(3) 0.0741(16) Uani 1 1 d . . .
H24A H 0.3312 0.1604 -0.1381 0.089 Uiso 1 1 calc R . .

loop_
_atom_site_aniso_label
_atom_site_aniso_U_11
_atom_site_aniso_U_22
_atom_site_aniso_U_33
_atom_site_aniso_U_23
_atom_site_aniso_U_13
_atom_site_aniso_U_12
N1 0.0286(19) 0.047(2) 0.114(4) 0.013(3) -0.001(2) -0.0034(18)
O1 0.0348(18) 0.066(2) 0.239(5) 0.022(3) -0.006(3) -0.0049(16)
C1 0.050(3) 0.031(3) 0.080(4) 0.010(3) 0.007(3) -0.002(2)
C2 0.113(5) 0.087(4) 0.104(5) 0.040(4) 0.064(4) 0.030(4)
C3 0.067(3) 0.056(3) 0.163(6) -0.014(4) -0.027(4) -0.016(3)
C4 0.043(3) 0.029(2) 0.059(3) 0.005(2) 0.005(2) 0.010(2)
C5 0.074(3) 0.070(4) 0.095(5) -0.013(3) 0.023(3) 0.010(3)
C6 0.066(3) 0.049(3) 0.090(4) 0.011(3) -0.010(3) 0.012(3)
N2 0.0303(18) 0.038(2) 0.082(3) 0.009(2) 0.001(2) -0.0051(18)
O2 0.0387(18) 0.052(2) 0.179(4) 0.025(3) -0.011(2) -0.0075(16)
C7 0.031(2) 0.036(2) 0.057(3) 0.001(2) -0.001(2) 0.003(2)
C8 0.038(2) 0.033(2) 0.056(3) -0.007(3) -0.001(3) 0.004(2)
N3 0.044(2) 0.037(2) 0.054(3) 0.014(2) -0.0046(19) 0.0040(18)
O3 0.105(3) 0.054(2) 0.071(3) 0.015(2) 0.019(2) 0.012(2)
C9 0.037(3) 0.034(3) 0.060(4) 0.013(3) -0.002(2) 0.000(2)
C10 0.049(3) 0.034(3) 0.051(3) 0.009(2) -0.002(2) 0.010(2)
C11 0.059(3) 0.070(4) 0.066(4) -0.001(3) -0.003(3) 0.006(3)
C12 0.075(4) 0.087(4) 0.072(5) -0.007(4) 0.008(3) 0.015(4)
C13 0.096(4) 0.068(4) 0.054(4) -0.008(3) -0.003(4) -0.001(4)
C14 0.104(4) 0.064(4) 0.060(4) 0.000(3) -0.007(4) -0.020(3)
C15 0.076(3) 0.052(3) 0.060(4) -0.004(3) 0.008(3) -0.011(3)
N4 0.047(2) 0.0330(19) 0.064(3) 0.006(2) -0.008(2) 0.0022(18)
N5 0.057(2) 0.032(2) 0.052(3) 0.004(2) -0.003(2) 0.0006(19)
C18 0.030(2) 0.038(3) 0.055(3) 0.004(3) -0.008(2) 0.000(2)
C19 0.047(3) 0.046(3) 0.054(3) -0.005(3) -0.015(3) 0.005(2)
C20 0.081(4) 0.065(4) 0.059(4) -0.004(3) -0.009(3) 0.012(3)
C21 0.119(5) 0.104(5) 0.056(4) -0.012(4) -0.009(4) 0.025(5)
C22 0.172(8) 0.085(6) 0.059(5) -0.021(4) -0.034(5) 0.048(6)
C23 0.178(8) 0.066(5) 0.079(5) -0.006(5) -0.077(6) 0.006(5)
C24 0.084(4) 0.063(4) 0.075(4) 0.006(3) -0.037(3) 0.007(3)

loop_
_atom_type_symbol
_atom_type_description
_atom_type_scat_dispersion_real
_atom_type_scat_dispersion_imag
_atom_type_scat_source
C C 0.0033 0.0016 'International Tables Vol C Tables 4.2.6.8 and 6.1.1.4'
H H 0.0000 0.0000 'International Tables Vol C Tables 4.2.6.8 and 6.1.1.4'
N N 0.0061 0.0033 'International Tables Vol C Tables 4.2.6.8 and 6.1.1.4'
O O 0.0106 0.0060 'International Tables Vol C Tables 4.2.6.8 and 6.1.1.4'

loop_
_geom_angle_atom_site_label_1
_geom_angle_atom_site_label_2
_geom_angle_atom_site_label_3
_geom_angle
_geom_angle_site_symmetry_1
_geom_angle_site_symmetry_3
_geom_angle_publ_flag
O1 N1 C7 124.8(4) . . ?
O1 N1 C1 123.4(3) . . ?
C7 N1 C1 111.8(3) . . ?
N1 C1 C3 110.2(4) . . ?
N1 C1 C4 101.4(3) . . ?
C3 C1 C4 116.4(4) . . ?
N1 C1 C2 104.5(4) . . ?
C3 C1 C2 109.8(4) . . ?
C4 C1 C2 113.7(4) . . ?
C6 C4 N2 109.1(4) . . ?
C6 C4 C5 109.3(4) . . ?
N2 C4 C5 105.6(4) . . ?
C6 C4 C1 117.1(4) . . ?
N2 C4 C1 100.9(3) . . ?
C5 C4 C1 113.9(4) . . ?
O2 N2 C7 125.8(3) . . ?
O2 N2 C4 122.7(3) . . ?
C7 N2 C4 111.5(3) . . ?
N1 C7 N2 110.0(3) . . ?
N1 C7 C8 127.1(4) . . ?
N2 C7 C8 122.7(3) . . ?
N3 C8 C18 118.4(4) . . ?
N3 C8 C7 114.1(4) . . ?
C18 C8 C7 127.5(4) . . ?
O3 N3 C8 121.4(4) . . ?
O3 N3 C9 120.9(4) . . ?
C8 N3 C9 117.6(4) . . ?
N4 C9 N3 122.1(5) . . ?
N4 C9 C10 119.1(4) . . ?
N3 C9 C10 118.7(4) . . ?
C11 C10 C15 119.1(5) . . ?
C11 C10 C9 122.4(4) . . ?
C15 C10 C9 118.5(4) . . ?
C10 C11 C12 119.6(5) . . ?
C13 C12 C11 121.1(6) . . ?
C12 C13 C14 119.0(5) . . ?
C13 C14 C15 121.3(5) . . ?
C14 C15 C10 119.9(5) . . ?
C9 N4 N5 121.3(3) . . ?
C18 N5 N4 118.2(4) . . ?
N5 C18 C8 122.2(4) . . ?
N5 C18 C19 118.2(5) . . ?
C8 C18 C19 119.5(4) . . ?
C24 C19 C20 117.6(5) . . ?
C24 C19 C18 122.4(5) . . ?
C20 C19 C18 119.9(4) . . ?
C19 C20 C21 121.8(6) . . ?
C22 C21 C20 118.8(7) . . ?
C23 C22 C21 120.1(7) . . ?
C24 C23 C22 119.7(7) . . ?
C23 C24 C19 121.9(6) . . ?

loop_
_geom_bond_atom_site_label_1
_geom_bond_atom_site_label_2
_geom_bond_distance
_geom_bond_site_symmetry_2
_geom_bond_publ_flag
N1 O1 1.276(4) . ?
N1 C7 1.322(4) . ?
N1 C1 1.493(5) . ?
C1 C3 1.494(6) . ?
C1 C4 1.529(5) . ?
C1 C2 1.541(7) . ?
C4 C6 1.497(5) . ?
C4 N2 1.510(5) . ?
C4 C5 1.517(6) . ?
N2 O2 1.264(4) . ?
N2 C7 1.323(4) . ?
C7 C8 1.468(5) . ?
C8 N3 1.353(5) . ?
C8 C18 1.392(6) . ?
N3 O3 1.265(4) . ?
N3 C9 1.376(5) . ?
C9 N4 1.307(5) . ?
C9 C10 1.479(6) . ?
C10 C11 1.380(6) . ?
C10 C15 1.385(5) . ?
C11 C12 1.388(7) . ?
C12 C13 1.362(6) . ?
C13 C14 1.368(7) . ?
C14 C15 1.372(6) . ?
N4 N5 1.350(5) . ?
N5 C18 1.321(5) . ?
C18 C19 1.475(6) . ?
C19 C24 1.363(6) . ?
C19 C20 1.373(6) . ?
C20 C21 1.383(7) . ?
C21 C22 1.367(9) . ?
C22 C23 1.371(8) . ?
C23 C24 1.364(8) . ?

loop_
_geom_torsion_atom_site_label_1
_geom_torsion_atom_site_label_2
_geom_torsion_atom_site_label_3
_geom_torsion_atom_site_label_4
_geom_torsion
_geom_torsion_site_symmetry_1
_geom_torsion_site_symmetry_2
_geom_torsion_site_symmetry_3
_geom_torsion_site_symmetry_4
_geom_torsion_publ_flag
O1 N1 C1 C3 39.6(7) . . . . ?
C7 N1 C1 C3 -142.8(5) . . . . ?
O1 N1 C1 C4 163.4(5) . . . . ?
C7 N1 C1 C4 -19.0(5) . . . . ?
O1 N1 C1 C2 -78.2(6) . . . . ?
C7 N1 C1 C2 99.3(5) . . . . ?
N1 C1 C4 C6 137.5(4) . . . . ?
C3 C1 C4 C6 -103.0(5) . . . . ?
C2 C1 C4 C6 26.0(6) . . . . ?
N1 C1 C4 N2 19.3(4) . . . . ?
C3 C1 C4 N2 138.8(4) . . . . ?
C2 C1 C4 N2 -92.2(4) . . . . ?
N1 C1 C4 C5 -93.3(4) . . . . ?
C3 C1 C4 C5 26.2(6) . . . . ?
C2 C1 C4 C5 155.2(4) . . . . ?
C6 C4 N2 O2 42.0(5) . . . . ?
C5 C4 N2 O2 -75.4(5) . . . . ?
C1 C4 N2 O2 165.8(4) . . . . ?
C6 C4 N2 C7 -140.0(4) . . . . ?
C5 C4 N2 C7 102.7(4) . . . . ?
C1 C4 N2 C7 -16.1(5) . . . . ?
O1 N1 C7 N2 -173.0(5) . . . . ?
C1 N1 C7 N2 9.5(6) . . . . ?
O1 N1 C7 C8 10.8(8) . . . . ?
C1 N1 C7 C8 -166.7(5) . . . . ?
O2 N2 C7 N1 -177.2(4) . . . . ?
C4 N2 C7 N1 4.8(5) . . . . ?
O2 N2 C7 C8 -0.8(7) . . . . ?
C4 N2 C7 C8 -178.7(4) . . . . ?
N1 C7 C8 N3 82.9(6) . . . . ?
N2 C7 C8 N3 -92.9(5) . . . . ?
N1 C7 C8 C18 -99.2(6) . . . . ?
N2 C7 C8 C18 85.0(6) . . . . ?
C18 C8 N3 O3 179.8(4) . . . . ?
C7 C8 N3 O3 -2.1(5) . . . . ?
C18 C8 N3 C9 -3.9(6) . . . . ?
C7 C8 N3 C9 174.2(3) . . . . ?
O3 N3 C9 N4 177.8(4) . . . . ?
C8 N3 C9 N4 1.5(6) . . . . ?
O3 N3 C9 C10 -1.5(6) . . . . ?
C8 N3 C9 C10 -177.8(3) . . . . ?
N4 C9 C10 C11 127.3(4) . . . . ?
N3 C9 C10 C11 -53.4(6) . . . . ?
N4 C9 C10 C15 -51.6(5) . . . . ?
N3 C9 C10 C15 127.7(4) . . . . ?
C15 C10 C11 C12 2.8(7) . . . . ?
C9 C10 C11 C12 -176.1(4) . . . . ?
C10 C11 C12 C13 -2.5(8) . . . . ?
C11 C12 C13 C14 1.2(8) . . . . ?
C12 C13 C14 C15 -0.3(8) . . . . ?
C13 C14 C15 C10 0.7(8) . . . . ?
C11 C10 C15 C14 -1.9(7) . . . . ?
C9 C10 C15 C14 177.0(4) . . . . ?
N3 C9 N4 N5 1.5(6) . . . . ?
C10 C9 N4 N5 -179.2(3) . . . . ?
C9 N4 N5 C18 -1.9(6) . . . . ?
N4 N5 C18 C8 -0.7(6) . . . . ?
N4 N5 C18 C19 -179.1(3) . . . . ?
N3 C8 C18 N5 3.7(6) . . . . ?
C7 C8 C18 N5 -174.2(4) . . . . ?
N3 C8 C18 C19 -178.0(4) . . . . ?
C7 C8 C18 C19 4.1(7) . . . . ?
N5 C18 C19 C24 -131.2(5) . . . . ?
C8 C18 C19 C24 50.4(6) . . . . ?
N5 C18 C19 C20 46.8(6) . . . . ?
C8 C18 C19 C20 -131.6(5) . . . . ?
C24 C19 C20 C21 -0.7(7) . . . . ?
C18 C19 C20 C21 -178.8(5) . . . . ?
C19 C20 C21 C22 1.3(8) . . . . ?
C20 C21 C22 C23 -1.9(10) . . . . ?
C21 C22 C23 C24 2.0(10) . . . . ?
C22 C23 C24 C19 -1.4(9) . . . . ?
C20 C19 C24 C23 0.8(7) . . . . ?
C18 C19 C24 C23 178.8(5) . . . . ?
